data_4345035
loop_
_publ_author_name
'Parvin, Nasrina'
'Pal, Shiv'
'Khan, Shabana'
'Das, Shubhajit'
'Pati, Swapan K.'
'Roesky, Herbert W.'

_publ_section_title
;
 Unique Approach to Copper(I) Silylene Chalcogenone Complexes.
;
_journal_issue 3
_journal_name_full 'Inorganic chemistry'
_journal_page_first 1706
_journal_page_last 1712
_journal_paper_doi 10.1021/acs.inorgchem.6b02833
_journal_volume 56
_journal_year 2017
_chemical_formula_moiety 'C76 H56 N2 S, C7H8'
_chemical_formula_sum 'C76 H64 N2 S'
_chemical_formula_weight 1037.35
_space_group_crystal_system triclinic
_space_group_IT_number 2
_space_group_name_Hall '-P 1'
_space_group_name_H-M_alt 'P -1'
_symmetry_space_group_name_Hall '-P 1'
_symmetry_space_group_name_H-M 'P -1'
_atom_sites_solution_hydrogens geom
_audit_creation_method SHELXL-2014/7
_cell_angle_alpha 74.564(10)
_cell_angle_beta 70.050(10)
_cell_angle_gamma 81.531(11)
_cell_formula_units_Z 2
_cell_length_a 12.601(6)
_cell_length_b 15.542(7)
_cell_length_c 16.027(7)
_cell_measurement_reflns_used 1179
_cell_measurement_temperature 150(2)
_cell_measurement_theta_max 19.40
_cell_measurement_theta_min 2.53
_cell_volume 2838(2)
_computing_cell_refinement 'Bruker SAINT'
_computing_data_collection 'Bruker APEX2'
_computing_data_reduction 'Bruker SAINT'
_computing_molecular_graphics 'Bruker SHELXTL'
_computing_publication_material 'Bruker SHELXTL'
_computing_structure_refinement 'SHELXL-2014 (Sheldrick 2014)'
_computing_structure_solution 'SHELXS-97 (Sheldrick 2008)'
_diffrn_ambient_temperature 150(2)
_diffrn_measured_fraction_theta_full 0.994
_diffrn_measured_fraction_theta_max 0.994
_diffrn_measurement_device_type 'Bruker APEX-II CCD'
_diffrn_measurement_method '\f and \w scans'
_diffrn_radiation_type MoK\a
_diffrn_radiation_wavelength 0.71073
_diffrn_reflns_av_R_equivalents 0.3710
_diffrn_reflns_av_unetI/netI 0.4172
_diffrn_reflns_Laue_measured_fraction_full 0.994
_diffrn_reflns_Laue_measured_fraction_max 0.994
_diffrn_reflns_limit_h_max 13
_diffrn_reflns_limit_h_min -13
_diffrn_reflns_limit_k_max 16
_diffrn_reflns_limit_k_min -16
_diffrn_reflns_limit_l_max 17
_diffrn_reflns_limit_l_min -17
_diffrn_reflns_number 25363
_diffrn_reflns_point_group_measured_fraction_full 0.994
_diffrn_reflns_point_group_measured_fraction_max 0.994
_diffrn_reflns_theta_full 22.499
_diffrn_reflns_theta_max 22.499
_diffrn_reflns_theta_min 2.262
_exptl_absorpt_coefficient_mu 0.105
_exptl_absorpt_correction_type multi-scan
_exptl_absorpt_process_details 'Sheldrick, G. M. (2012) SADABS. Bruker AXS Inc., Madison, Wisconsin, USA.'
_exptl_crystal_colour colorless
_exptl_crystal_density_diffrn 1.214
_exptl_crystal_description block
_exptl_crystal_F_000 1100
_exptl_crystal_size_max 0.1
_exptl_crystal_size_mid 0.1
_exptl_crystal_size_min 0.1
_exptl_transmission_factor_max 0.2092
_exptl_transmission_factor_min 0.0763
_refine_diff_density_max 0.383
_refine_diff_density_min -0.401
_refine_diff_density_rms 0.092
_refine_ls_extinction_method none
_refine_ls_goodness_of_fit_ref 0.973
_refine_ls_hydrogen_treatment constr
_refine_ls_matrix_type full
_refine_ls_number_parameters 715
_refine_ls_number_reflns 7393
_refine_ls_number_restraints 180
_refine_ls_restrained_S_all 0.962
_refine_ls_R_factor_all 0.2937
_refine_ls_R_factor_gt 0.0992
_refine_ls_shift/su_max 0.000
_refine_ls_shift/su_mean 0.000
_refine_ls_structure_factor_coef Fsqd
_refine_ls_weighting_details 'w=1/[\s^2^(Fo^2^)+(0.0749P)^2^] where P=(Fo^2^+2Fc^2^)/3'
_refine_ls_weighting_scheme calc
_refine_ls_wR_factor_gt 0.1735
_refine_ls_wR_factor_ref 0.2639
_reflns_Friedel_coverage 0.000
_reflns_number_gt 2510
_reflns_number_total 7393
_reflns_threshold_expression 'I > 2\s(I)'
_cod_data_source_file ic6b02833_si_003.cif
_cod_data_source_block Q4_a
_cod_depositor_comments 'Adding full bibliography for 4345034--4345035.cif.'
_cod_original_cell_volume 2839(2)
_cod_database_code 4345035
_shelx_shelxl_version_number 2014/7
_shelx_space_group_comment
;
The symmetry employed for this shelxl refinement is uniquely defined
by the following loop, which should always be used as a source of
symmetry information in preference to the above space-group names.
They are only intended as comments.
;

loop_
_space_group_symop_operation_xyz
'x, y, z'
'-x, -y, -z'

loop_
_atom_site_label
_atom_site_type_symbol
_atom_site_fract_x
_atom_site_fract_y
_atom_site_fract_z
_atom_site_U_iso_or_equiv
_atom_site_adp_type
_atom_site_occupancy
_atom_site_site_symmetry_order
_atom_site_calc_flag
_atom_site_refinement_flags_posn
_atom_site_refinement_flags_adp
S1 S 0.5997(2) 0.35557(17) 0.63191(16) 0.0227(8) Uani 1 1 d . .
N2 N 0.5469(6) 0.1906(5) 0.7432(5) 0.017(2) Uani 1 1 d . U
N1 N 0.4593(6) 0.3005(5) 0.8051(5) 0.017(2) Uani 1 1 d . .
C100 C 0.5751(7) 0.1296(6) 0.6109(5) 0.011(2) Uani 1 1 d . U
C1 C 0.3150(8) 0.4256(6) 0.8048(5) 0.014(2) Uani 1 1 d . U
C2 C 0.7887(8) 0.0605(6) 0.8161(6) 0.016(3) Uani 1 1 d . .
C3 C 0.5347(7) 0.2814(6) 0.7275(6) 0.013(2) Uani 1 1 d . U
C4 C 0.6182(8) 0.1432(6) 0.6757(6) 0.017(2) Uani 1 1 d . U
C5 C 0.4183(8) 0.3900(6) 0.8163(5) 0.014(2) Uani 1 1 d . U
C6 C 0.7784(7) 0.1408(6) 0.7404(5) 0.016(2) Uani 1 1 d . U
H6 H 0.7234 0.1838 0.7700 0.019 Uiso 1 1 calc R U
C7 C 0.5733(8) 0.3242(7) 0.9451(6) 0.018(3) Uani 1 1 d . U
C8 C 0.2978(8) 0.4230(6) 0.6123(6) 0.023(3) Uani 1 1 d . .
H8 H 0.3664 0.3902 0.6096 0.027 Uiso 1 1 calc R U
C9 C 0.7304(8) 0.1191(6) 0.6728(5) 0.017(3) Uani 1 1 d . .
C10 C 0.3719(8) 0.0874(7) 0.6800(6) 0.018(2) Uani 1 1 d . U
C11 C 0.4763(7) 0.1531(7) 0.8303(6) 0.020(3) Uani 1 1 d . U
H11 H 0.4675 0.0924 0.8564 0.024 Uiso 1 1 calc R U
C12 C 0.2429(8) 0.3714(6) 0.7817(6) 0.021(3) Uani 1 1 d . .
H12 H 0.2916 0.3192 0.7653 0.025 Uiso 1 1 calc R U
C13 C 0.7993(8) 0.0770(6) 0.6038(6) 0.021(3) Uani 1 1 d . .
H13 H 0.8744 0.0605 0.6004 0.026 Uiso 1 1 calc R U
C14 C 0.8550(8) 0.0608(7) 0.8682(6) 0.029(3) Uani 1 1 d . .
H14 H 0.8975 0.1098 0.8542 0.035 Uiso 1 1 calc R U
C15 C 0.4528(7) 0.1579(6) 0.6159(5) 0.017(2) Uani 1 1 d . U
H15 H 0.4330 0.2097 0.6434 0.020 Uiso 1 1 calc R U
C16 C 0.2815(8) 0.5128(7) 0.8143(5) 0.024(3) Uani 1 1 d . .
H16 H 0.2133 0.5382 0.8056 0.029 Uiso 1 1 calc R U
C17 C 0.4484(8) 0.5240(6) 0.8477(6) 0.020(3) Uani 1 1 d . U
H17 H 0.4920 0.5578 0.8620 0.024 Uiso 1 1 calc R U
C18 C 0.5984(8) 0.3933(6) 0.8541(6) 0.021(3) Uani 1 1 d . U
H18 H 0.6330 0.3597 0.8066 0.025 Uiso 1 1 calc R U
C19 C 0.2148(8) 0.4232(6) 0.6953(6) 0.018(3) Uani 1 1 d . U
C20 C 0.4232(8) 0.2212(7) 0.8696(6) 0.022(3) Uani 1 1 d . .
H20 H 0.3724 0.2163 0.9283 0.026 Uiso 1 1 calc R U
C21 C 0.3450(8) 0.5625(7) 0.8359(6) 0.021(3) Uani 1 1 d . .
C22 C 0.8889(8) 0.1890(7) 0.6892(6) 0.021(3) Uani 1 1 d . U
C23 C 0.8928(9) 0.2438(7) 0.3612(6) 0.023(3) Uani 1 1 d . U
C24 C 0.5228(8) 0.1889(7) 1.1049(6) 0.026(3) Uani 1 1 d . U
H24 H 0.5056 0.1441 1.1582 0.031 Uiso 1 1 calc R U
C25 C 0.9664(10) 0.2378(7) 0.4109(6) 0.031(3) Uani 1 1 d . .
H25 H 0.9414 0.2590 0.4639 0.037 Uiso 1 1 calc R U
C26 C 0.4747(8) 0.2754(7) 0.4717(6) 0.029(3) Uani 1 1 d . .
H26 H 0.5070 0.3086 0.4962 0.034 Uiso 1 1 calc R U
C27 C 0.4384(8) 0.1914(7) 0.5216(6) 0.021(3) Uani 1 1 d . U
C28 C 0.1401(8) 0.3334(6) 0.8635(6) 0.024(3) Uani 1 1 d . .
C29 C 0.6827(8) 0.4606(6) 0.8399(6) 0.019(3) Uani 1 1 d . .
C30 C 0.4521(8) 0.2624(6) 1.0973(6) 0.024(3) Uani 1 1 d . U
H30 H 0.3867 0.2675 1.1457 0.029 Uiso 1 1 calc R U
C31 C 0.6474(7) 0.0878(6) 0.5434(6) 0.019(3) Uani 1 1 d . U
H31 H 0.6209 0.0787 0.4991 0.022 Uiso 1 1 calc R U
C32 C 0.1741(9) 0.5210(7) 0.5376(7) 0.031(3) Uani 1 1 d . U
H32 H 0.1601 0.5537 0.4843 0.037 Uiso 1 1 calc R U
C33 C 0.8828(9) 0.2818(6) 0.6681(6) 0.027(3) Uani 1 1 d . .
H33 H 0.8133 0.3130 0.6866 0.033 Uiso 1 1 calc R U
C34 C 0.2718(8) 0.1134(7) 0.7395(6) 0.027(3) Uani 1 1 d . .
H34 H 0.2564 0.1733 0.7413 0.032 Uiso 1 1 calc R U
C35 C 0.7583(8) 0.0596(6) 0.5408(6) 0.016(2) Uani 1 1 d . U
C36 C 0.7256(8) 0.4646(6) 0.9081(6) 0.021(3) Uani 1 1 d . U
H36 H 0.7025 0.4251 0.9649 0.026 Uiso 1 1 calc R U
C37 C 0.6224(9) 0.1795(7) 1.0329(7) 0.032(3) Uani 1 1 d . .
H37 H 0.6720 0.1292 1.0376 0.039 Uiso 1 1 calc R U
C38 C 0.2764(10) 0.4733(7) 0.5317(6) 0.035(3) Uani 1 1 d . .
H38 H 0.3310 0.4743 0.4752 0.042 Uiso 1 1 calc R U
C39 C 0.3934(9) -0.0021(7) 0.6808(6) 0.030(3) Uani 1 1 d . .
H39 H 0.4622 -0.0210 0.6431 0.036 Uiso 1 1 calc R U
C40 C 0.4753(9) 0.3320(7) 1.0171(6) 0.026(3) Uani 1 1 d . .
H40 H 0.4255 0.3822 1.0127 0.031 Uiso 1 1 calc R U
C41 C 0.3059(8) 0.6581(6) 0.8432(6) 0.025(3) Uani 1 1 d . .
H41A H 0.3407 0.6984 0.7862 0.038 Uiso 1 1 calc R U
H41B H 0.3271 0.6709 0.8906 0.038 Uiso 1 1 calc R U
H41C H 0.2251 0.6656 0.8575 0.038 Uiso 1 1 calc R U
C42 C 0.4881(8) 0.4382(6) 0.8390(6) 0.020(3) Uani 1 1 d . U
C43 C 0.3933(8) 0.1422(7) 0.4829(6) 0.025(3) Uani 1 1 d . U
H43 H 0.3701 0.0852 0.5147 0.030 Uiso 1 1 calc R U
C44 C 0.8362(8) 0.0157(6) 0.4673(5) 0.025(3) Uani 1 1 d . .
H44A H 0.9069 0.0436 0.4416 0.038 Uiso 1 1 calc R U
H44B H 0.8023 0.0221 0.4205 0.038 Uiso 1 1 calc R U
H44C H 0.8490 -0.0467 0.4930 0.038 Uiso 1 1 calc R U
C45 C 0.9782(8) 0.3283(7) 0.6201(6) 0.030(3) Uani 1 1 d . U
H45 H 0.9730 0.3905 0.6057 0.036 Uiso 1 1 calc R U
C46 C 1.0821(9) 0.2823(7) 0.5932(6) 0.029(3) Uani 1 1 d . U
H46 H 1.1466 0.3139 0.5607 0.034 Uiso 1 1 calc R U
C47 C 0.9939(8) 0.1446(7) 0.6642(6) 0.025(3) Uani 1 1 d . U
H47 H 1.0000 0.0825 0.6812 0.030 Uiso 1 1 calc R U
C48 C 0.7202(8) 0.5188(7) 0.7564(6) 0.029(3) Uani 1 1 d . .
H48 H 0.6940 0.5157 0.7097 0.035 Uiso 1 1 calc R U
C49 C 0.0926(9) 0.5216(7) 0.6196(7) 0.031(3) Uani 1 1 d . .
H49 H 0.0243 0.5550 0.6224 0.037 Uiso 1 1 calc R U
C50 C 0.6441(9) 0.2488(7) 0.9536(6) 0.030(3) Uani 1 1 d . .
H50 H 0.7091 0.2434 0.9050 0.036 Uiso 1 1 calc R U
C51 C 1.0755(9) 0.2014(7) 0.3829(7) 0.033(3) Uani 1 1 d . .
H51 H 1.1248 0.2021 0.4146 0.040 Uiso 1 1 calc R U
C52 C 0.9310(10) 0.2055(7) 0.2847(6) 0.036(3) Uani 1 1 d . .
H52 H 0.8828 0.2065 0.2515 0.044 Uiso 1 1 calc R U
C53 C 1.0909(8) 0.1910(7) 0.6141(5) 0.027(3) Uani 1 1 d . .
H53 H 1.1607 0.1602 0.5951 0.032 Uiso 1 1 calc R U
C54 C 0.4636(8) 0.3107(7) 0.3854(6) 0.029(3) Uani 1 1 d . .
H54 H 0.4868 0.3676 0.3529 0.035 Uiso 1 1 calc R U
C55 C 0.3825(8) 0.1778(6) 0.3959(6) 0.024(3) Uani 1 1 d . U
H55 H 0.3511 0.1445 0.3709 0.029 Uiso 1 1 calc R U
C56 C 0.2169(10) -0.0366(8) 0.7948(7) 0.039(4) Uani 1 1 d . .
H56 H 0.1653 -0.0784 0.8336 0.047 Uiso 1 1 calc R U
C57 C 0.7207(9) -0.0123(7) 0.8418(6) 0.029(3) Uani 1 1 d . .
H57 H 0.6733 -0.0141 0.8089 0.035 Uiso 1 1 calc R U
C58 C 0.7915(9) -0.0797(7) 0.9671(6) 0.034(3) Uani 1 1 d . .
H58 H 0.7903 -0.1255 1.0184 0.041 Uiso 1 1 calc R U
C59 C 1.0395(10) 0.1666(7) 0.2585(7) 0.035(3) Uani 1 1 d . .
H59 H 1.0639 0.1423 0.2075 0.041 Uiso 1 1 calc R U
C60 C -0.0269(9) 0.2507(7) 0.9244(7) 0.036(3) Uani 1 1 d . .
H60 H -0.0799 0.2210 0.9157 0.043 Uiso 1 1 calc R U
C61 C 0.7243(9) -0.0802(7) 0.9153(6) 0.034(3) Uani 1 1 d . .
H61 H 0.6798 -0.1283 0.9309 0.041 Uiso 1 1 calc R U
C62 C 0.0618(9) 0.2890(6) 0.8492(6) 0.030(3) Uani 1 1 d . .
H62 H 0.0684 0.2851 0.7907 0.036 Uiso 1 1 calc R U
C63 C 0.7955(8) 0.5815(7) 0.7400(7) 0.033(3) Uani 1 1 d . .
H63 H 0.8182 0.6209 0.6831 0.040 Uiso 1 1 calc R U
C64 C 0.0393(9) 0.3002(7) 1.0250(7) 0.040(3) Uani 1 1 d . .
H64 H 0.0316 0.3043 1.0837 0.047 Uiso 1 1 calc R U
C65 C 0.8028(9) 0.5274(7) 0.8916(7) 0.041(4) Uani 1 1 d . .
H65 H 0.8310 0.5295 0.9376 0.050 Uiso 1 1 calc R U
C66 C 0.8609(9) -0.0099(7) 0.9415(6) 0.037(3) Uani 1 1 d . .
H66 H 0.9109 -0.0100 0.9729 0.044 Uiso 1 1 calc R U
C67 C 0.1280(9) 0.3387(6) 0.9516(6) 0.031(3) Uani 1 1 d . .
H67 H 0.1801 0.3685 0.9613 0.037 Uiso 1 1 calc R U
C68 C 0.8378(8) 0.5862(7) 0.8079(8) 0.033(3) Uani 1 1 d . .
H68 H 0.8890 0.6284 0.7970 0.040 Uiso 1 1 calc R U
C69 C 0.1134(9) 0.4718(7) 0.6986(7) 0.029(3) Uani 1 1 d . .
H69 H 0.0581 0.4710 0.7547 0.035 Uiso 1 1 calc R U
C70 C 0.4174(8) 0.2599(7) 0.3481(7) 0.035(3) Uani 1 1 d . U
H70 H 0.4104 0.2826 0.2902 0.043 Uiso 1 1 calc R U
C71 C -0.0368(9) 0.2562(7) 1.0110(7) 0.040(3) Uani 1 1 d . .
H71 H -0.0959 0.2298 1.0604 0.048 Uiso 1 1 calc R U
C72 C 1.1124(10) 0.1636(7) 0.3078(7) 0.036(3) Uani 1 1 d . .
H72 H 1.1849 0.1366 0.2907 0.044 Uiso 1 1 calc R U
C73 C 0.3166(10) -0.0649(7) 0.7357(7) 0.039(3) Uani 1 1 d . .
H73 H 0.3314 -0.1247 0.7330 0.047 Uiso 1 1 calc R U
C74 C 0.7736(9) 0.2860(7) 0.3899(6) 0.044(4) Uani 1 1 d . .
H74A H 0.7518 0.2880 0.4530 0.065 Uiso 1 1 calc R U
H74B H 0.7225 0.2512 0.3819 0.065 Uiso 1 1 calc R U
H74C H 0.7711 0.3457 0.3532 0.065 Uiso 1 1 calc R U
C75 C 0.1929(10) 0.0514(8) 0.7972(7) 0.041(3) Uani 1 1 d . .
H75 H 0.1251 0.0698 0.8366 0.049 Uiso 1 1 calc R U

loop_
_atom_site_aniso_label
_atom_site_aniso_U_11
_atom_site_aniso_U_22
_atom_site_aniso_U_33
_atom_site_aniso_U_23
_atom_site_aniso_U_13
_atom_site_aniso_U_12
S1 0.0364(19) 0.0178(18) 0.0132(15) -0.0058(13) -0.0009(13) -0.0120(14)
N2 0.017(2) 0.016(2) 0.017(2) -0.0043(11) -0.0047(11) -0.0015(10)
N1 0.018(5) 0.027(6) 0.012(5) -0.014(4) -0.004(4) -0.001(4)
C100 0.011(2) 0.011(2) 0.011(2) -0.0030(11) -0.0032(12) -0.0014(10)
C1 0.015(3) 0.014(3) 0.014(3) -0.0041(11) -0.0042(12) -0.0013(10)
C2 0.018(6) 0.023(7) 0.009(5) -0.007(5) -0.002(5) -0.005(5)
C3 0.013(3) 0.013(3) 0.013(3) -0.0030(11) -0.0041(12) -0.0015(10)
C4 0.017(3) 0.017(3) 0.016(3) -0.0042(11) -0.0051(12) -0.0015(10)
C5 0.014(3) 0.014(3) 0.013(3) -0.0040(11) -0.0040(12) -0.0009(10)
C6 0.016(3) 0.016(3) 0.016(3) -0.0043(11) -0.0051(12) -0.0017(10)
C7 0.019(3) 0.019(3) 0.019(3) -0.0048(12) -0.0062(13) -0.0018(10)
C8 0.025(7) 0.020(7) 0.018(6) -0.004(5) 0.004(5) -0.011(5)
C9 0.027(7) 0.020(7) 0.004(5) -0.002(5) -0.001(5) -0.015(5)
C10 0.018(3) 0.018(3) 0.017(3) -0.0047(12) -0.0057(12) -0.0014(10)
C11 0.020(3) 0.020(3) 0.019(3) -0.0047(12) -0.0063(13) -0.0019(10)
C12 0.019(6) 0.024(7) 0.029(6) -0.020(5) -0.005(5) -0.008(5)
C13 0.031(7) 0.015(7) 0.018(6) -0.003(5) -0.003(5) -0.011(5)
C14 0.036(8) 0.041(8) 0.016(6) -0.008(6) -0.011(6) -0.012(6)
C15 0.017(3) 0.017(3) 0.017(3) -0.0046(11) -0.0051(12) -0.0012(10)
C16 0.028(7) 0.028(7) 0.014(6) -0.005(5) -0.004(5) 0.000(6)
C17 0.021(3) 0.020(3) 0.020(3) -0.0051(12) -0.0064(13) -0.0016(10)
C18 0.021(3) 0.021(3) 0.021(3) -0.0057(12) -0.0068(13) -0.0017(10)
C19 0.018(3) 0.018(3) 0.018(3) -0.0044(12) -0.0059(13) -0.0013(10)
C20 0.027(7) 0.032(8) 0.007(6) -0.005(5) 0.002(5) -0.019(6)
C21 0.031(7) 0.020(7) 0.014(6) -0.011(5) 0.002(5) -0.018(6)
C22 0.022(3) 0.021(3) 0.021(3) -0.0054(12) -0.0069(13) -0.0016(10)
C23 0.023(3) 0.023(3) 0.023(3) -0.0054(12) -0.0070(13) -0.0022(10)
C24 0.027(3) 0.026(3) 0.026(3) -0.0060(12) -0.0088(13) -0.0021(10)
C25 0.056(9) 0.022(7) 0.018(7) 0.002(5) -0.015(7) -0.018(7)
C26 0.041(8) 0.039(8) 0.013(6) -0.005(6) -0.010(6) -0.023(6)
C27 0.021(3) 0.021(3) 0.021(3) -0.0055(12) -0.0068(13) -0.0016(10)
C28 0.028(7) 0.023(7) 0.022(6) -0.012(5) -0.002(6) -0.007(6)
C29 0.013(6) 0.019(7) 0.029(6) -0.008(5) -0.010(5) -0.004(5)
C30 0.025(3) 0.025(3) 0.024(3) -0.0063(12) -0.0074(13) -0.0018(10)
C31 0.019(3) 0.019(3) 0.019(3) -0.0050(12) -0.0061(12) -0.0020(10)
C32 0.031(3) 0.030(3) 0.031(3) -0.0069(12) -0.0099(13) -0.0022(10)
C33 0.040(8) 0.024(7) 0.029(7) -0.011(5) -0.020(6) -0.007(6)
C34 0.023(7) 0.032(8) 0.028(7) -0.008(6) -0.008(6) -0.010(6)
C35 0.016(3) 0.015(3) 0.015(3) -0.0044(11) -0.0048(12) -0.0015(10)
C36 0.022(3) 0.021(3) 0.022(3) -0.0055(12) -0.0065(13) -0.0020(10)
C37 0.049(8) 0.016(7) 0.045(7) -0.013(6) -0.025(7) -0.005(6)
C38 0.059(9) 0.031(8) 0.009(6) -0.004(6) 0.005(6) -0.028(7)
C39 0.032(7) 0.016(7) 0.042(7) -0.004(6) -0.014(6) -0.006(6)
C40 0.040(8) 0.022(7) 0.026(6) -0.008(5) -0.014(6) -0.015(6)
C41 0.036(7) 0.027(8) 0.018(6) -0.017(5) -0.005(5) -0.007(6)
C42 0.020(3) 0.020(3) 0.020(3) -0.0049(12) -0.0061(12) -0.0015(10)
C43 0.026(3) 0.026(3) 0.025(3) -0.0067(12) -0.0082(13) -0.0024(10)
C44 0.030(7) 0.029(7) 0.010(6) 0.002(5) 0.003(5) -0.016(6)
C45 0.031(3) 0.030(3) 0.030(3) -0.0073(12) -0.0103(13) -0.0027(10)
C46 0.029(3) 0.029(3) 0.029(3) -0.0071(12) -0.0095(13) -0.0027(10)
C47 0.025(3) 0.025(3) 0.025(3) -0.0063(12) -0.0084(13) -0.0021(10)
C48 0.035(8) 0.028(7) 0.026(7) 0.007(6) -0.016(6) -0.014(6)
C49 0.032(7) 0.030(8) 0.036(7) -0.016(6) -0.007(6) -0.012(6)
C50 0.053(8) 0.022(7) 0.022(7) -0.005(6) -0.013(6) -0.020(7)
C51 0.036(8) 0.036(8) 0.031(7) -0.008(6) -0.010(6) -0.015(7)
C52 0.051(9) 0.043(9) 0.026(7) -0.018(6) -0.008(7) -0.026(7)
C53 0.031(7) 0.044(8) 0.015(6) -0.010(5) -0.010(5) -0.015(6)
C54 0.032(7) 0.024(7) 0.026(7) -0.007(6) 0.003(6) -0.007(6)
C55 0.025(3) 0.025(3) 0.024(3) -0.0065(12) -0.0080(13) -0.0023(10)
C56 0.037(9) 0.045(10) 0.025(7) 0.014(7) -0.002(6) -0.033(8)
C57 0.045(8) 0.027(8) 0.019(7) 0.000(6) -0.012(6) -0.016(6)
C58 0.044(8) 0.039(8) 0.016(6) 0.002(6) -0.004(6) -0.020(7)
C59 0.045(9) 0.042(9) 0.017(7) -0.011(6) -0.005(7) -0.007(7)
C60 0.028(7) 0.032(8) 0.043(8) -0.027(6) 0.014(6) -0.018(6)
C61 0.045(8) 0.043(9) 0.020(7) -0.008(6) -0.009(6) -0.025(7)
C62 0.044(8) 0.023(7) 0.027(7) -0.013(5) -0.001(6) -0.020(6)
C63 0.031(8) 0.026(8) 0.040(7) -0.006(6) -0.005(6) -0.016(6)
C64 0.053(9) 0.037(8) 0.022(7) -0.004(6) 0.004(6) -0.026(7)
C65 0.045(8) 0.046(9) 0.036(7) -0.021(7) 0.006(6) -0.033(7)
C66 0.048(9) 0.049(9) 0.017(7) -0.001(6) -0.011(6) -0.023(7)
C67 0.044(8) 0.027(7) 0.028(7) -0.014(6) -0.007(6) -0.020(6)
C68 0.016(7) 0.017(8) 0.070(9) -0.029(7) -0.003(7) -0.002(6)
C69 0.041(8) 0.032(8) 0.017(6) -0.008(6) -0.006(6) -0.016(6)
C70 0.036(3) 0.036(3) 0.035(3) -0.0082(12) -0.0115(14) -0.0018(10)
C71 0.036(8) 0.033(8) 0.036(8) -0.010(6) 0.019(6) -0.026(7)
C72 0.052(9) 0.022(8) 0.033(7) -0.005(6) -0.008(7) -0.012(6)
C73 0.055(9) 0.018(8) 0.061(9) -0.009(7) -0.035(8) -0.012(7)
C74 0.064(9) 0.036(8) 0.031(7) -0.006(6) -0.009(7) -0.017(7)
C75 0.046(9) 0.051(10) 0.033(8) -0.010(7) -0.013(7) -0.021(8)

loop_
_atom_type_symbol
_atom_type_description
_atom_type_scat_dispersion_real
_atom_type_scat_dispersion_imag
_atom_type_scat_source
C C 0.0033 0.0016 'International Tables Vol C Tables 4.2.6.8 and 6.1.1.4'
H H 0.0000 0.0000 'International Tables Vol C Tables 4.2.6.8 and 6.1.1.4'
N N 0.0061 0.0033 'International Tables Vol C Tables 4.2.6.8 and 6.1.1.4'
S S 0.1246 0.1234 'International Tables Vol C Tables 4.2.6.8 and 6.1.1.4'

loop_
_geom_angle_atom_site_label_1
_geom_angle_atom_site_label_2
_geom_angle_atom_site_label_3
_geom_angle
C3 N2 C11 109.7(8)
C3 N2 C4 123.3(7)
C11 N2 C4 126.9(8)
C3 N1 C20 110.0(8)
C3 N1 C5 124.3(8)
C20 N1 C5 125.6(7)
C31 C100 C4 117.7(9)
C31 C100 C15 121.8(8)
C4 C100 C15 120.5(8)
C16 C1 C5 117.5(9)
C16 C1 C12 121.6(9)
C5 C1 C12 120.8(9)
C14 C2 C57 117.7(9)
C14 C2 C6 121.0(8)
C57 C2 C6 120.9(9)
N1 C3 N2 106.1(7)
N1 C3 S1 126.6(7)
N2 C3 S1 127.3(7)
C9 C4 C100 122.2(9)
C9 C4 N2 118.8(8)
C100 C4 N2 118.7(9)
C1 C5 C42 122.7(9)
C1 C5 N1 120.2(8)
C42 C5 N1 117.1(8)
C2 C6 C9 113.2(7)
C2 C6 C22 113.6(8)
C9 C6 C22 110.5(7)
C2 C6 H6 106.3
C9 C6 H6 106.3
C22 C6 H6 106.3
C50 C7 C40 118.9(9)
C50 C7 C18 119.3(9)
C40 C7 C18 121.6(10)
C19 C8 C38 118.8(10)
C19 C8 H8 120.6
C38 C8 H8 120.6
C4 C9 C13 117.7(8)
C4 C9 C6 121.4(9)
C13 C9 C6 120.8(9)
C39 C10 C34 117.9(9)
C39 C10 C15 122.8(9)
C34 C10 C15 119.3(9)
C20 C11 N2 107.3(8)
C20 C11 H11 126.3
N2 C11 H11 126.3
C1 C12 C19 110.1(7)
C1 C12 C28 113.9(7)
C19 C12 C28 115.0(8)
C1 C12 H12 105.6
C19 C12 H12 105.6
C28 C12 H12 105.6
C35 C13 C9 121.5(10)
C35 C13 H13 119.3
C9 C13 H13 119.3
C2 C14 C66 122.1(9)
C2 C14 H14 118.9
C66 C14 H14 118.9
C100 C15 C10 112.5(8)
C100 C15 C27 112.3(7)
C10 C15 C27 113.9(7)
C100 C15 H15 105.8
C10 C15 H15 105.8
C27 C15 H15 105.8
C21 C16 C1 122.4(10)
C21 C16 H16 118.8
C1 C16 H16 118.8
C42 C17 C21 122.9(9)
C42 C17 H17 118.6
C21 C17 H17 118.6
C29 C18 C42 112.4(8)
C29 C18 C7 115.1(8)
C42 C18 C7 110.1(7)
C29 C18 H18 106.2
C42 C18 H18 106.2
C7 C18 H18 106.2
C69 C19 C8 120.3(9)
C69 C19 C12 122.2(9)
C8 C19 C12 117.4(10)
C11 C20 N1 106.8(8)
C11 C20 H20 126.6
N1 C20 H20 126.6
C16 C21 C17 118.4(10)
C16 C21 C41 120.3(10)
C17 C21 C41 121.3(8)
C47 C22 C33 118.2(9)
C47 C22 C6 123.4(9)
C33 C22 C6 118.4(9)
C25 C23 C52 117.8(10)
C25 C23 C74 121.7(10)
C52 C23 C74 120.5(10)
C30 C24 C37 120.6(10)
C30 C24 H24 119.7
C37 C24 H24 119.7
C51 C25 C23 121.3(10)
C51 C25 H25 119.4
C23 C25 H25 119.4
C27 C26 C54 121.0(9)
C27 C26 H26 119.5
C54 C26 H26 119.5
C43 C27 C26 118.6(9)
C43 C27 C15 123.8(8)
C26 C27 C15 117.6(8)
C67 C28 C62 119.5(9)
C67 C28 C12 121.0(8)
C62 C28 C12 119.4(8)
C48 C29 C36 118.2(8)
C48 C29 C18 119.3(8)
C36 C29 C18 122.5(8)
C24 C30 C40 121.3(10)
C24 C30 H30 119.3
C40 C30 H30 119.3
C35 C31 C100 121.5(9)
C35 C31 H31 119.3
C100 C31 H31 119.3
C49 C32 C38 121.8(10)
C49 C32 H32 119.1
C38 C32 H32 119.1
C45 C33 C22 120.9(10)
C45 C33 H33 119.6
C22 C33 H33 119.6
C10 C34 C75 121.3(10)
C10 C34 H34 119.3
C75 C34 H34 119.3
C13 C35 C31 119.2(9)
C13 C35 C44 119.4(9)
C31 C35 C44 121.2(8)
C65 C36 C29 120.3(9)
C65 C36 H36 119.8
C29 C36 H36 119.8
C50 C37 C24 117.5(11)
C50 C37 H37 121.3
C24 C37 H37 121.3
C32 C38 C8 119.4(10)
C32 C38 H38 120.3
C8 C38 H38 120.3
C10 C39 C73 122.3(10)
C10 C39 H39 118.8
C73 C39 H39 118.8
C7 C40 C30 119.1(10)
C7 C40 H40 120.4
C30 C40 H40 120.4
C21 C41 H41A 109.5
C21 C41 H41B 109.5
H41A C41 H41B 109.5
C21 C41 H41C 109.5
H41A C41 H41C 109.5
H41B C41 H41C 109.5
C17 C42 C5 116.1(9)
C17 C42 C18 124.2(9)
C5 C42 C18 119.7(9)
C27 C43 C55 120.3(9)
C27 C43 H43 119.8
C55 C43 H43 119.8
C35 C44 H44A 109.5
C35 C44 H44B 109.5
H44A C44 H44B 109.5
C35 C44 H44C 109.5
H44A C44 H44C 109.5
H44B C44 H44C 109.5
C33 C45 C46 119.8(10)
C33 C45 H45 120.1
C46 C45 H45 120.1
C53 C46 C45 120.7(10)
C53 C46 H46 119.7
C45 C46 H46 119.7
C22 C47 C53 121.4(10)
C22 C47 H47 119.3
C53 C47 H47 119.3
C29 C48 C63 121.8(9)
C29 C48 H48 119.1
C63 C48 H48 119.1
C32 C49 C69 118.8(11)
C32 C49 H49 120.6
C69 C49 H49 120.6
C7 C50 C37 122.6(10)
C7 C50 H50 118.7
C37 C50 H50 118.7
C25 C51 C72 120.5(11)
C25 C51 H51 119.7
C72 C51 H51 119.7
C59 C52 C23 120.6(10)
C59 C52 H52 119.7
C23 C52 H52 119.7
C46 C53 C47 119.0(10)
C46 C53 H53 120.5
C47 C53 H53 120.5
C26 C54 C70 119.3(9)
C26 C54 H54 120.4
C70 C54 H54 120.4
C70 C55 C43 120.7(9)
C70 C55 H55 119.6
C43 C55 H55 119.6
C75 C56 C73 121.3(10)
C75 C56 H56 119.4
C73 C56 H56 119.4
C61 C57 C2 119.9(9)
C61 C57 H57 120.1
C2 C57 H57 120.1
C61 C58 C66 118.7(10)
C61 C58 H58 120.7
C66 C58 H58 120.7
C52 C59 C72 120.6(10)
C52 C59 H59 119.7
C72 C59 H59 119.7
C71 C60 C62 120.8(9)
C71 C60 H60 119.6
C62 C60 H60 119.6
C57 C61 C58 122.2(9)
C57 C61 H61 118.9
C58 C61 H61 118.9
C28 C62 C60 118.7(9)
C28 C62 H62 120.6
C60 C62 H62 120.6
C48 C63 C68 120.2(10)
C48 C63 H63 119.9
C68 C63 H63 119.9
C71 C64 C67 119.7(10)
C71 C64 H64 120.1
C67 C64 H64 120.1
C68 C65 C36 120.5(10)
C68 C65 H65 119.7
C36 C65 H65 119.7
C58 C66 C14 119.3(10)
C58 C66 H66 120.4
C14 C66 H66 120.4
C64 C67 C28 120.7(9)
C64 C67 H67 119.7
C28 C67 H67 119.7
C65 C68 C63 118.9(9)
C65 C68 H68 120.5
C63 C68 H68 120.5
C19 C69 C49 121.0(10)
C19 C69 H69 119.5
C49 C69 H69 119.5
C55 C70 C54 120.1(10)
C55 C70 H70 119.9
C54 C70 H70 119.9
C64 C71 C60 120.6(9)
C64 C71 H71 119.7
C60 C71 H71 119.7
C51 C72 C59 119.1(11)
C51 C72 H72 120.4
C59 C72 H72 120.4
C39 C73 C56 118.3(11)
C39 C73 H73 120.9
C56 C73 H73 120.9
C23 C74 H74A 109.5
C23 C74 H74B 109.5
H74A C74 H74B 109.5
C23 C74 H74C 109.5
H74A C74 H74C 109.5
H74B C74 H74C 109.5
C56 C75 C34 118.8(11)
C56 C75 H75 120.6
C34 C75 H75 120.6

loop_
_geom_bond_atom_site_label_1
_geom_bond_atom_site_label_2
_geom_bond_distance
S1 C3 1.683(8)
N2 C3 1.361(10)
N2 C11 1.397(10)
N2 C4 1.444(10)
N1 C3 1.358(10)
N1 C20 1.400(10)
N1 C5 1.446(11)
C100 C31 1.396(11)
C100 C4 1.397(11)
C100 C15 1.520(12)
C1 C16 1.391(12)
C1 C5 1.391(12)
C1 C12 1.513(11)
C2 C14 1.370(12)
C2 C57 1.407(11)
C2 C6 1.517(12)
C4 C9 1.397(12)
C5 C42 1.423(11)
C6 C9 1.534(11)
C6 C22 1.541(11)
C6 H6 0.9800
C7 C50 1.370(13)
C7 C40 1.388(12)
C7 C18 1.528(12)
C8 C19 1.384(11)
C8 C38 1.410(12)
C8 H8 0.9300
C9 C13 1.403(12)
C10 C39 1.375(12)
C10 C34 1.377(12)
C10 C15 1.520(11)
C11 C20 1.351(12)
C11 H11 0.9300
C12 C19 1.534(12)
C12 C28 1.550(11)
C12 H12 0.9800
C13 C35 1.379(11)
C13 H13 0.9300
C14 C66 1.393(13)
C14 H14 0.9300
C15 C27 1.526(11)
C15 H15 0.9800
C16 C21 1.369(11)
C16 H16 0.9300
C17 C42 1.379(12)
C17 C21 1.403(13)
C17 H17 0.9300
C18 C29 1.519(11)
C18 C42 1.527(12)
C18 H18 0.9800
C19 C69 1.377(13)
C20 H20 0.9300
C21 C41 1.517(12)
C22 C47 1.379(13)
C22 C33 1.389(12)
C23 C25 1.394(12)
C23 C52 1.411(12)
C23 C74 1.515(13)
C24 C30 1.346(12)
C24 C37 1.405(12)
C24 H24 0.9300
C25 C51 1.377(13)
C25 H25 0.9300
C26 C27 1.387(11)
C26 C54 1.393(11)
C26 H26 0.9300
C27 C43 1.383(11)
C28 C67 1.391(11)
C28 C62 1.393(11)
C29 C48 1.371(11)
C29 C36 1.393(11)
C30 C40 1.416(11)
C30 H30 0.9300
C31 C35 1.392(12)
C31 H31 0.9300
C32 C49 1.367(12)
C32 C38 1.376(14)
C32 H32 0.9300
C33 C45 1.373(11)
C33 H33 0.9300
C34 C75 1.398(12)
C34 H34 0.9300
C35 C44 1.503(11)
C36 C65 1.391(11)
C36 H36 0.9300
C37 C50 1.405(12)
C37 H37 0.9300
C38 H38 0.9300
C39 C73 1.380(12)
C39 H39 0.9300
C40 H40 0.9300
C41 H41A 0.9600
C41 H41B 0.9600
C41 H41C 0.9600
C43 C55 1.401(11)
C43 H43 0.9300
C44 H44A 0.9600
C44 H44B 0.9600
C44 H44C 0.9600
C45 C46 1.384(13)
C45 H45 0.9300
C46 C53 1.366(12)
C46 H46 0.9300
C47 C53 1.393(11)
C47 H47 0.9300
C48 C63 1.372(11)
C48 H48 0.9300
C49 C69 1.384(12)
C49 H49 0.9300
C50 H50 0.9300
C51 C72 1.387(12)
C51 H51 0.9300
C52 C59 1.382(14)
C52 H52 0.9300
C53 H53 0.9300
C54 C70 1.395(12)
C54 H54 0.9300
C55 C70 1.350(11)
C55 H55 0.9300
C56 C75 1.364(14)
C56 C73 1.384(14)
C56 H56 0.9300
C57 C61 1.365(12)
C57 H57 0.9300
C58 C61 1.376(12)
C58 C66 1.381(12)
C58 H58 0.9300
C59 C72 1.390(13)
C59 H59 0.9300
C60 C71 1.376(12)
C60 C62 1.396(11)
C60 H60 0.9300
C61 H61 0.9300
C62 H62 0.9300
C63 C68 1.388(12)
C63 H63 0.9300
C64 C71 1.363(13)
C64 C67 1.385(11)
C64 H64 0.9300
C65 C68 1.375(12)
C65 H65 0.9300
C66 H66 0.9300
C67 H67 0.9300
C68 H68 0.9300
C69 H69 0.9300
C70 H70 0.9300
C71 H71 0.9300
C72 H72 0.9300
C73 H73 0.9300
C74 H74A 0.9600
C74 H74B 0.9600
C74 H74C 0.9600
C75 H75 0.9300
